data_2208685
loop_
_publ_author_name
'Kakeya, Masaki'
'Fujihara, Takashi'
'Nagasawa, Akira'

_publ_section_title
;(<i>E</i>)-1-Mercapto-1-(<i>p</i>-tolylsulfanyl)-<i>N</i>-(<i>p</i>-tosylmethyl)
 methanimine: a two-dimensional supramolecular network of
 S---H&#x00B7;&#x00B7;&#x00B7;O and C---H&#x00B7;&#x00B7;&#x00B7;\p
 interactions
;
_journal_coeditor_code OB2003
_journal_issue 4
_journal_name_full 'Acta Crystallographica Section E'
_journal_page_first o1384
_journal_page_last o1386
_journal_paper_doi 10.1107/S160053680600849X
_journal_volume 62
_journal_year 2006
_chemical_formula_iupac 'C16 H17 N O2 S3'
_chemical_formula_moiety 'C16 H17 N O2 S3'
_chemical_formula_sum 'C16 H17 N O2 S3'
_chemical_formula_weight 351.52
_chemical_name_systematic
;
(E)-1-mercapto-1-(p-tolylsulfanyl)-N-(p-tosylmethyl)methanimine
;
_space_group_IT_number 14
_symmetry_cell_setting monoclinic
_symmetry_space_group_name_Hall '-P 2ybc'
_symmetry_space_group_name_H-M 'P 1 21/c 1'
_atom_sites_solution_hydrogens geom
_atom_sites_solution_primary direct
_atom_sites_solution_secondary difmap
_cell_angle_alpha 90.00
_cell_angle_beta 95.708(2)
_cell_angle_gamma 90.00
_cell_formula_units_Z 4
_cell_length_a 10.2686(6)
_cell_length_b 9.5313(5)
_cell_length_c 17.5095(9)
_cell_measurement_reflns_used 2190
_cell_measurement_temperature 298(2)
_cell_measurement_theta_max 24.26
_cell_measurement_theta_min 2.44
_cell_volume 1705.21(16)
_computing_cell_refinement 'SAINT-W2K/NT (Bruker, 2003)'
_computing_data_collection 'SMART-W2K/NT (Bruker, 2003)'
_computing_data_reduction SAINT-W2K/NT
_computing_molecular_graphics 'ORTEP-3 for Windows (Farrugia, 1997)'
_computing_publication_material SHELXTL-NT
_computing_structure_refinement SHELXTL-NT
_computing_structure_solution 'SHELXTL-NT (Bruker, 2003)'
_diffrn_ambient_temperature 298(2)
_diffrn_detector_area_resol_mean 8.366
_diffrn_measured_fraction_theta_full 0.993
_diffrn_measured_fraction_theta_max 0.993
_diffrn_measurement_device_type 'Bruker SMART APEX CCD area-detector'
_diffrn_measurement_method '\f and \w'
_diffrn_radiation_monochromator graphite
_diffrn_radiation_source 'fine-focus sealed tube'
_diffrn_radiation_type MoK\a
_diffrn_radiation_wavelength 0.71073
_diffrn_reflns_av_R_equivalents 0.0334
_diffrn_reflns_av_sigmaI/netI 0.0409
_diffrn_reflns_limit_h_max 9
_diffrn_reflns_limit_h_min -13
_diffrn_reflns_limit_k_max 12
_diffrn_reflns_limit_k_min -12
_diffrn_reflns_limit_l_max 23
_diffrn_reflns_limit_l_min -21
_diffrn_reflns_number 12197
_diffrn_reflns_theta_full 27.92
_diffrn_reflns_theta_max 27.92
_diffrn_reflns_theta_min 1.99
_diffrn_standards_decay_% 0
_diffrn_standards_interval_time 300
_diffrn_standards_number 282
_exptl_absorpt_coefficient_mu 0.440
_exptl_absorpt_correction_T_max 0.9657
_exptl_absorpt_correction_T_min 0.8520
_exptl_absorpt_correction_type multi-scan
_exptl_absorpt_process_details '(SADABS; Sheldrick, 1996)'
_exptl_crystal_colour colourless
_exptl_crystal_density_diffrn 1.369
_exptl_crystal_density_method 'not measured'
_exptl_crystal_description plate
_exptl_crystal_F_000 736
_exptl_crystal_size_max 0.25
_exptl_crystal_size_mid 0.22
_exptl_crystal_size_min 0.08
_refine_diff_density_max 0.525
_refine_diff_density_min -0.423
_refine_ls_extinction_method none
_refine_ls_goodness_of_fit_ref 1.023
_refine_ls_hydrogen_treatment mixed
_refine_ls_matrix_type full
_refine_ls_number_parameters 201
_refine_ls_number_reflns 4071
_refine_ls_number_restraints 0
_refine_ls_restrained_S_all 1.023
_refine_ls_R_factor_all 0.0846
_refine_ls_R_factor_gt 0.0555
_refine_ls_shift/su_max 0.000
_refine_ls_shift/su_mean 0.000
_refine_ls_structure_factor_coef Fsqd
_refine_ls_weighting_details 'calc w=1/[\s^2^(Fo^2^)+(0.0824P)^2^+0.2134P] where P=(Fo^2^+2Fc^2^)/3'
_refine_ls_weighting_scheme calc
_refine_ls_wR_factor_gt 0.1415
_refine_ls_wR_factor_ref 0.1583
_reflns_number_gt 2711
_reflns_number_total 4071
_reflns_threshold_expression I>2\s(I)
_cod_data_source_file ob2003.cif
_cod_data_source_block I
_cod_depositor_comments
;
The following automatic conversions were performed:
'_symmetry_cell_setting' value 'Monoclinic' changed to 'monoclinic'
according to '/home/saulius/struct/CIF-dictionaries/cif_core.dic'
dictionary named 'cif_core.dic' version 2.4.1 from 2010-06-29.

Automatic conversion script
Id: cif_fix_enum 1527 2010-12-29 10:47:43Z saulius 

The following automatic conversions were performed:

'_symmetry_cell_setting' value 'Monoclinic' changed to 'monoclinic'
according to /home/saulius/struct/CIF-dictionaries/cif_core.dic
dictionary named 'cif_core.dic' version 2.4.1 from 2010-06-29.

Automatic conversion script
Id: cif_fix_values 1715 2011-07-08 13:25:40Z adriana 
;
_cod_original_sg_symbol_H-M 'P 21/c'
_cod_database_code 2208685
_cod_database_fobs_code 2208685

loop_
_symmetry_equiv_pos_as_xyz
'x, y, z'
'-x, y+1/2, -z+1/2'
'-x, -y, -z'
'x, -y-1/2, z-1/2'

loop_
_atom_site_type_symbol
_atom_site_label
_atom_site_fract_x
_atom_site_fract_y
_atom_site_fract_z
_atom_site_U_iso_or_equiv
_atom_site_adp_type
_atom_site_calc_flag
_atom_site_refinement_flags
_atom_site_occupancy
C C1 0.7524(3) 0.6483(3) 1.01796(15) 0.0491(6) Uani d . 1
C C2 0.7321(3) 0.7569(3) 0.96629(16) 0.0545(7) Uani d . 1
H H2 0.6889 0.8377 0.9797 0.065 Uiso calc R 1
C C3 0.7754(3) 0.7456(3) 0.89510(16) 0.0606(7) Uani d . 1
H H3 0.7621 0.8196 0.8606 0.073 Uiso calc R 1
C C4 0.8391(3) 0.6252(3) 0.87340(16) 0.0599(7) Uani d . 1
C C5 0.8579(3) 0.5183(3) 0.92592(18) 0.0673(8) Uani d . 1
H H5 0.9006 0.4372 0.9126 0.081 Uiso calc R 1
C C6 0.8152(3) 0.5279(3) 0.99773(17) 0.0633(8) Uani d . 1
H H6 0.8285 0.4539 1.0323 0.076 Uiso calc R 1
C C7 0.8870(4) 0.6129(4) 0.79526(19) 0.0883(11) Uani d . 1
H H7A 0.9739 0.5745 0.8002 0.132 Uiso calc R 1
H H7B 0.8880 0.7041 0.7720 0.132 Uiso calc R 1
H H7C 0.8296 0.5523 0.7637 0.132 Uiso calc R 1
C C8 0.7007(3) 0.1469(3) 1.05789(16) 0.0508(6) Uani d . 1
C C9 0.8352(3) 0.1548(3) 1.06442(19) 0.0652(8) Uani d . 1
H H9 0.8819 0.1623 1.1125 0.078 Uiso calc R 1
C C10 0.9010(3) 0.1514(3) 0.9987(2) 0.0726(9) Uani d . 1
H H10 0.9918 0.1584 1.0034 0.087 Uiso calc R 1
C C11 0.8344(3) 0.1377(3) 0.92682(19) 0.0654(8) Uani d . 1
C C12 0.6998(3) 0.1296(3) 0.92180(17) 0.0630(8) Uani d . 1
H H12 0.6530 0.1203 0.8738 0.076 Uiso calc R 1
C C13 0.6332(3) 0.1347(3) 0.98588(16) 0.0551(7) Uani d . 1
H H13 0.5423 0.1301 0.9808 0.066 Uiso calc R 1
C C14 0.9068(5) 0.1323(4) 0.8563(2) 0.1023(14) Uani d . 1
H H14A 0.9749 0.2017 0.8602 0.154 Uiso calc R 1
H H14B 0.8471 0.1509 0.8117 0.154 Uiso calc R 1
H H14C 0.9447 0.0409 0.8519 0.154 Uiso calc R 1
C C16 0.5500(3) 0.5597(3) 1.10467(16) 0.0532(6) Uani d . 1
H H16A 0.5081 0.5714 1.1515 0.064 Uiso calc R 1
H H16B 0.4897 0.5909 1.0619 0.064 Uiso calc R 1
C C15 0.5699(3) 0.3232(3) 1.14504(14) 0.0478(6) Uani d . 1
N N1 0.5828(2) 0.4138(2) 1.09475(12) 0.0509(5) Uani d . 1
O O1 0.6585(2) 0.8043(2) 1.12088(11) 0.0654(6) Uani d . 1
O O2 0.7909(2) 0.5972(2) 1.16436(11) 0.0731(6) Uani d . 1
S S1 0.69735(7) 0.66232(7) 1.10953(4) 0.0519(2) Uani d . 1
S S2 0.61618(9) 0.14789(8) 1.14109(4) 0.0660(3) Uani d . 1
S S3 0.49679(9) 0.35188(9) 1.23050(4) 0.0685(3) Uani d . 1
H H1A 0.468(3) 0.249(4) 1.2558(17) 0.103 Uiso d . 1

loop_
_atom_site_aniso_label
_atom_site_aniso_U_11
_atom_site_aniso_U_22
_atom_site_aniso_U_33
_atom_site_aniso_U_12
_atom_site_aniso_U_13
_atom_site_aniso_U_23
C1 0.0488(15) 0.0456(14) 0.0533(14) -0.0017(11) 0.0072(12) -0.0020(11)
C2 0.0522(15) 0.0468(15) 0.0652(16) 0.0049(12) 0.0101(13) 0.0045(13)
C3 0.0592(17) 0.0636(19) 0.0594(16) 0.0059(14) 0.0084(14) 0.0137(14)
C4 0.0549(17) 0.071(2) 0.0552(16) -0.0034(14) 0.0104(13) -0.0002(14)
C5 0.079(2) 0.0563(18) 0.0712(19) 0.0143(15) 0.0281(17) -0.0007(14)
C6 0.079(2) 0.0463(16) 0.0675(18) 0.0139(14) 0.0231(16) 0.0104(13)
C7 0.097(3) 0.109(3) 0.0628(19) 0.014(2) 0.0274(19) 0.0038(19)
C8 0.0588(17) 0.0372(13) 0.0573(15) 0.0051(11) 0.0103(13) 0.0058(11)
C9 0.0594(18) 0.066(2) 0.0682(18) 0.0050(14) -0.0039(15) -0.0040(15)
C10 0.0531(17) 0.069(2) 0.097(3) 0.0013(14) 0.0143(18) -0.0121(17)
C11 0.078(2) 0.0461(16) 0.076(2) 0.0054(14) 0.0296(18) -0.0004(14)
C12 0.074(2) 0.0600(18) 0.0546(16) 0.0056(14) 0.0063(15) 0.0002(13)
C13 0.0505(16) 0.0533(16) 0.0615(17) 0.0048(12) 0.0056(13) 0.0021(12)
C14 0.126(3) 0.093(3) 0.099(3) -0.001(2) 0.064(3) -0.009(2)
C16 0.0572(16) 0.0494(15) 0.0552(15) 0.0029(12) 0.0172(13) -0.0044(12)
C15 0.0538(15) 0.0542(15) 0.0364(12) -0.0034(12) 0.0091(11) -0.0020(11)
N1 0.0625(14) 0.0440(12) 0.0485(12) 0.0025(10) 0.0171(10) -0.0018(10)
O1 0.0869(15) 0.0471(11) 0.0638(12) -0.0006(10) 0.0149(11) -0.0119(9)
O2 0.0792(14) 0.0770(15) 0.0594(12) 0.0051(12) -0.0113(11) -0.0011(11)
S1 0.0605(4) 0.0472(4) 0.0481(4) 0.0015(3) 0.0057(3) -0.0046(3)
S2 0.0895(6) 0.0518(4) 0.0596(4) 0.0051(4) 0.0226(4) 0.0132(3)
S3 0.0867(6) 0.0829(6) 0.0387(4) 0.0018(4) 0.0213(4) 0.0006(3)

loop_
_atom_type_symbol
_atom_type_description
_atom_type_scat_dispersion_real
_atom_type_scat_dispersion_imag
_atom_type_scat_source
C C 0.0033 0.0016 'International Tables Vol C Tables 4.2.6.8 and 6.1.1.4'
H H 0.0000 0.0000 'International Tables Vol C Tables 4.2.6.8 and 6.1.1.4'
N N 0.0061 0.0033 'International Tables Vol C Tables 4.2.6.8 and 6.1.1.4'
O O 0.0106 0.0060 'International Tables Vol C Tables 4.2.6.8 and 6.1.1.4'
S S 0.1246 0.1234 'International Tables Vol C Tables 4.2.6.8 and 6.1.1.4'

loop_
_geom_angle_atom_site_label_1
_geom_angle_atom_site_label_2
_geom_angle_atom_site_label_3
_geom_angle
C2 C1 C6 120.1(3)
C2 C1 S1 120.0(2)
C6 C1 S1 119.9(2)
C1 C2 C3 119.8(3)
C1 C2 H2 120.0
C3 C2 H2 120.2
C2 C3 C4 121.2(3)
C2 C3 H3 119.4
C4 C3 H3 119.4
C5 C4 C3 117.8(3)
C5 C4 C7 121.0(3)
C3 C4 C7 121.2(3)
C4 C5 C6 121.8(3)
C4 C5 H5 119.1
C6 C5 H5 119.1
C5 C6 C1 119.3(3)
C5 C6 H6 120.4
C1 C6 H6 120.3
C4 C7 H7A 109.3
C4 C7 H7B 109.6
H7A C7 H7B 109.5
C4 C7 H7C 109.5
H7A C7 H7C 109.5
H7B C7 H7C 109.5
C9 C8 C13 119.2(3)
C9 C8 S2 120.1(2)
C13 C8 S2 120.7(2)
C8 C9 C10 119.7(3)
C8 C9 H9 120.2
C10 C9 H9 120.1
C11 C10 C9 121.3(3)
C11 C10 H10 119.4
C9 C10 H10 119.3
C10 C11 C12 117.9(3)
C10 C11 C14 120.8(3)
C12 C11 C14 121.3(3)
C13 C12 C11 121.6(3)
C13 C12 H12 119.2
C11 C12 H12 119.2
C12 C13 C8 120.3(3)
C12 C13 H13 119.9
C8 C13 H13 119.8
C11 C14 H14A 109.5
C11 C14 H14B 109.6
H14A C14 H14B 109.5
C11 C14 H14C 109.3
H14A C14 H14C 109.5
H14B C14 H14C 109.5
N1 C16 S1 108.94(18)
N1 C16 H16A 109.9
S1 C16 H16A 109.9
N1 C16 H16B 109.9
S1 C16 H16B 109.9
H16A C16 H16B 108.3
N1 C15 S2 125.9(2)
N1 C15 S3 125.1(2)
S2 C15 S3 108.89(14)
C15 N1 C16 122.5(2)
O2 S1 O1 119.67(13)
O2 S1 C1 108.89(13)
O1 S1 C1 108.57(12)
O2 S1 C16 107.57(14)
O1 S1 C16 106.06(13)
C1 S1 C16 105.14(12)
C15 S2 C8 101.31(12)
C15 S3 H1A 110.7(16)

loop_
_geom_bond_atom_site_label_1
_geom_bond_atom_site_label_2
_geom_bond_distance
_geom_bond_publ_flag
C1 C2 1.377(4) ?
C1 C6 1.380(4) ?
C1 S1 1.758(3) yes
C2 C3 1.369(4) ?
C2 H2 0.9300 ?
C3 C4 1.392(4) ?
C3 H3 0.9300 ?
C4 C5 1.374(4) ?
C4 C7 1.504(4) ?
C5 C6 1.375(4) ?
C5 H5 0.9300 ?
C6 H6 0.9300 ?
C7 H7A 0.9600 ?
C7 H7B 0.9600 ?
C7 H7C 0.9600 ?
C8 C9 1.377(4) ?
C8 C13 1.382(4) ?
C8 S2 1.768(3) yes
C9 C10 1.392(5) ?
C9 H9 0.9300 ?
C10 C11 1.377(5) ?
C10 H10 0.9300 ?
C11 C12 1.378(5) ?
C11 C14 1.505(5) ?
C12 C13 1.371(4) ?
C12 H12 0.9300 ?
C13 H13 0.9300 ?
C14 H14A 0.9600 ?
C14 H14B 0.9600 ?
C14 H14C 0.9600 ?
C16 N1 1.445(3) yes
C16 S1 1.796(3) yes
C16 H16A 0.9700 ?
C16 H16B 0.9700 ?
C15 N1 1.250(3) yes
C15 S2 1.741(3) yes
C15 S3 1.761(2) yes
O1 S1 1.430(2) yes
O2 S1 1.430(2) yes
S3 H1A 1.13(4) ?

loop_
_geom_hbond_atom_site_label_D
_geom_hbond_atom_site_label_H
_geom_hbond_atom_site_label_A
_geom_hbond_site_symmetry_A
_geom_hbond_distance_DH
_geom_hbond_distance_HA
_geom_hbond_distance_DA
_geom_hbond_angle_DHA
_geom_hbond_publ_flag
S3 H1A O1 2_647 1.13(4) 2.68(3) 3.219(2) 108(2) yes
C13 H13 O1 3_667 0.93 2.66 3.420(4) 139 yes
C2 H2 Cg1 1_565 0.93 3.02 3.717(2) 133 yes

loop_
_geom_torsion_atom_site_label_1
_geom_torsion_atom_site_label_2
_geom_torsion_atom_site_label_3
_geom_torsion_atom_site_label_4
_geom_torsion
_geom_torsion_publ_flag
C6 C1 C2 C3 -0.7(4) no
S1 C1 C2 C3 179.8(2) no
C1 C2 C3 C4 0.6(5) no
C2 C3 C4 C5 -0.4(5) no
C2 C3 C4 C7 -179.9(3) no
C3 C4 C5 C6 0.3(5) no
C7 C4 C5 C6 179.8(3) no
C4 C5 C6 C1 -0.3(5) no
C2 C1 C6 C5 0.5(5) no
S1 C1 C6 C5 -180.0(3) no
C13 C8 C9 C10 0.4(4) no
S2 C8 C9 C10 178.8(2) no
C8 C9 C10 C11 -1.2(4) no
C9 C10 C11 C12 0.9(5) no
C9 C10 C11 C14 -179.2(3) no
C10 C11 C12 C13 0.0(4) no
C14 C11 C12 C13 -179.8(3) no
C11 C12 C13 C8 -0.7(4) no
C9 C8 C13 C12 0.5(4) no
S2 C8 C13 C12 -177.9(2) no
S2 C15 N1 C16 -175.6(2) no
S3 C15 N1 C16 6.5(4) no
S1 C16 N1 C15 113.3(3) no
C2 C1 S1 O2 -142.9(2) no
C6 C1 S1 O2 37.6(3) no
C2 C1 S1 O1 -11.1(3) no
C6 C1 S1 O1 169.4(2) no
C2 C1 S1 C16 102.1(2) no
C6 C1 S1 C16 -77.4(3) no
N1 C16 S1 O2 -49.7(2) no
N1 C16 S1 O1 -178.85(17) no
N1 C16 S1 C1 66.2(2) no
N1 C15 S2 C8 7.6(3) no
S3 C15 S2 C8 -174.24(14) no
C9 C8 S2 C15 98.2(2) no
C13 C8 S2 C15 -83.4(2) no

loop_
_cod_related_entry_id
_cod_related_entry_database
_cod_related_entry_code
1 ChemSpider 21128490
